data_7018982
loop_
_publ_author_name
'Mart\'inez Belmonte, Marta'
'Escudero-Ad\'an, Eduardo C'
'Martin, Eddy'
'Kleij, Arjan W.'

_publ_section_title
;
 Isolation and characterization of unusual multinuclear Schiff base
 complexes: rearrangements reactions and octanuclear cluster formation.
;
_journal_issue 17
_journal_name_full 'Dalton transactions (Cambridge, England : 2003)'
_journal_page_first 5193
_journal_page_last 5200
_journal_paper_doi 10.1039/c2dt30201b
_journal_volume 41
_journal_year 2012
_chemical_formula_sum 'C118 H128 N14 O14 Zn6'
_chemical_formula_weight 2358.56
_chemical_name_systematic
;
?
;
_space_group_IT_number 2
_symmetry_cell_setting triclinic
_symmetry_space_group_name_Hall '-P 1'
_symmetry_space_group_name_H-M 'P -1'
_atom_sites_solution_hydrogens geom
_atom_sites_solution_primary direct
_atom_sites_solution_secondary difmap
_audit_creation_method SHELXL-97
_cell_angle_alpha 81.355(2)
_cell_angle_beta 80.484(2)
_cell_angle_gamma 65.4240(10)
_cell_formula_units_Z 1
_cell_length_a 14.1481(5)
_cell_length_b 14.7980(5)
_cell_length_c 15.5249(5)
_cell_measurement_reflns_used 9878
_cell_measurement_temperature 100(2)
_cell_measurement_theta_max 35.92
_cell_measurement_theta_min 2.36
_cell_volume 2903.15(17)
_computing_cell_refinement 'Bruker APEX2 v2011.4-0'
_computing_data_collection 'Bruker APEX2 v2011.4-0'
_computing_data_reduction 'Bruker SAINT V7.60A'
_computing_molecular_graphics 'Bruker SHELXTL'
_computing_publication_material 'Bruker SHELXTL'
_computing_structure_refinement 'SHELXS-97 (Sheldrick, 2008)'
_computing_structure_solution Sir2011
_diffrn_ambient_temperature 100(2)
_diffrn_detector_area_resol_mean 512
_diffrn_detector_type '4K CCD area detector APEX II'
_diffrn_measured_fraction_theta_full 0.988
_diffrn_measured_fraction_theta_max 0.802
_diffrn_measurement_device_type 'Kappa 4-axis goniometer bruker-nonius'
_diffrn_measurement_method
;
Fullsphere data collection, phi and omega scans
;
_diffrn_measurement_specimen_support 'magnetic support whith MicroMount'
_diffrn_radiation_monochromator 'Multilayer Montel 200 mirrors'
_diffrn_radiation_type MoK\a
_diffrn_radiation_wavelength 0.71073
_diffrn_reflns_av_R_equivalents 0.0346
_diffrn_reflns_av_sigmaI/netI 0.0335
_diffrn_reflns_limit_h_max 21
_diffrn_reflns_limit_h_min -23
_diffrn_reflns_limit_k_max 21
_diffrn_reflns_limit_k_min -23
_diffrn_reflns_limit_l_max 24
_diffrn_reflns_limit_l_min -24
_diffrn_reflns_number 66374
_diffrn_reflns_theta_full 30.00
_diffrn_reflns_theta_max 36.38
_diffrn_reflns_theta_min 1.34
_diffrn_source 'rotating anode X-ray tube'
_diffrn_source_current 70
_diffrn_source_power 50
_diffrn_source_size '3 mm x 0.3 mm fine focus'
_diffrn_source_type 'Bruker-Nonius FR 591'
_exptl_absorpt_coefficient_mu 1.286
_exptl_absorpt_correction_T_max 0.9754
_exptl_absorpt_correction_T_min 0.8218
_exptl_absorpt_correction_type empirical
_exptl_absorpt_process_details
;
SADABS Version 2008/1 Bruker-Nonius
Blessing, Acta Cryst. (1995) A51 33-38
;
_exptl_crystal_colour orange
_exptl_crystal_density_diffrn 1.349
_exptl_crystal_density_method 'not measured'
_exptl_crystal_description block
_exptl_crystal_F_000 1226
_exptl_crystal_size_max 0.10
_exptl_crystal_size_mid 0.10
_exptl_crystal_size_min 0.05
_refine_diff_density_max 1.584
_refine_diff_density_min -1.051
_refine_diff_density_rms 0.253
_refine_ls_extinction_method none
_refine_ls_goodness_of_fit_ref 1.110
_refine_ls_hydrogen_treatment noref
_refine_ls_matrix_type full
_refine_ls_number_parameters 810
_refine_ls_number_reflns 22659
_refine_ls_number_restraints 414
_refine_ls_restrained_S_all 1.111
_refine_ls_R_factor_all 0.0475
_refine_ls_R_factor_gt 0.0368
_refine_ls_shift/su_max 0.001
_refine_ls_shift/su_mean 0.000
_refine_ls_structure_factor_coef Fsqd
_refine_ls_weighting_details 'calc w=1/[\s^2^(Fo^2^)+(0.0701P)^2^+2.1514P] where P=(Fo^2^+2Fc^2^)/3'
_refine_ls_weighting_scheme calc
_refine_ls_wR_factor_gt 0.1168
_refine_ls_wR_factor_ref 0.1317
_reflns_number_gt 19559
_reflns_number_total 22659
_reflns_threshold_expression >2sigma(I)
_cod_data_source_file c2dt30201b.txt
_cod_data_source_block awk926_0m
_cod_depositor_comments
;
The following automatic conversions were performed:
'_diffrn_measurement_specimen_suppport' tag replaced with
'_diffrn_measurement_specimen_support'.

Automatic conversion script
Id: cif_correct_tags 1440 2010-10-19 06:21:57Z saulius 

The following automatic conversions were performed:

'_symmetry_cell_setting' value 'Triclinic' changed to 'triclinic'
according to /home/saulius/struct/CIF-dictionaries/cif_core.dic
dictionary named 'cif_core.dic' version 2.4.1 from 2010-06-29.

Automatic conversion script
Id: cif_fix_values 1715 2011-07-08 13:25:40Z adriana 
;
_cod_original_sg_symbol_H-M P-1
_cod_database_code 7018982

loop_
_symmetry_equiv_pos_as_xyz
'x, y, z'
'-x, -y, -z'

loop_
_atom_site_label
_atom_site_type_symbol
_atom_site_fract_x
_atom_site_fract_y
_atom_site_fract_z
_atom_site_U_iso_or_equiv
_atom_site_adp_type
_atom_site_occupancy
_atom_site_symmetry_multiplicity
_atom_site_calc_flag
_atom_site_refinement_flags
_atom_site_disorder_assembly
_atom_site_disorder_group
C1 C 1.07109(12) 0.51399(12) 0.71316(10) 0.0152(2) Uani 1 1 d . . .
C2 C 1.11084(13) 0.56579(14) 0.75404(11) 0.0199(3) Uani 1 1 d . . .
H2 H 1.1623 0.5857 0.7234 0.024 Uiso 1 1 calc R . .
C3 C 1.07399(15) 0.58840(15) 0.84104(11) 0.0228(3) Uani 1 1 d . . .
H3 H 1.1013 0.6227 0.8681 0.027 Uiso 1 1 calc R . .
C4 C 0.99740(14) 0.55975(15) 0.88622(11) 0.0219(3) Uani 1 1 d . . .
H4 H 0.9745 0.5734 0.9444 0.026 Uiso 1 1 calc R . .
C5 C 0.95289(12) 0.50977(13) 0.84558(10) 0.0173(3) Uani 1 1 d . . .
C6 C 0.98847(11) 0.48717(12) 0.75795(9) 0.0145(2) Uani 1 1 d . . .
C7 C 0.87401(13) 0.48147(13) 0.89925(10) 0.0187(3) Uani 1 1 d . . .
H7 H 0.8643 0.4877 0.9591 0.022 Uiso 1 1 calc R . .
C8 C 0.74194(12) 0.41944(13) 0.92407(10) 0.0174(3) Uani 1 1 d . . .
C9 C 0.70257(13) 0.44360(14) 1.01020(11) 0.0205(3) Uani 1 1 d . . .
H9 H 0.7273 0.4808 1.0363 0.025 Uiso 1 1 calc R . .
C10 C 0.62697(13) 0.41271(14) 1.05736(11) 0.0228(3) Uani 1 1 d . . .
C11 C 0.58738(13) 0.35863(15) 1.01748(12) 0.0238(3) Uani 1 1 d . . .
C12 C 0.62611(14) 0.33497(15) 0.93196(12) 0.0226(3) Uani 1 1 d . . .
H12 H 0.6000 0.2992 0.9054 0.027 Uiso 1 1 calc R . .
C13 C 0.70396(12) 0.36401(13) 0.88493(10) 0.0177(3) Uani 1 1 d . . .
C14 C 0.58702(17) 0.43928(18) 1.15022(13) 0.0315(4) Uani 1 1 d . . .
H14A H 0.6236 0.4746 1.1672 0.047 Uiso 1 1 calc R . .
H14B H 0.5985 0.3794 1.1887 0.047 Uiso 1 1 calc R . .
H14C H 0.5135 0.4808 1.1540 0.047 Uiso 1 1 calc R . .
C15 C 0.50322(17) 0.32691(19) 1.06487(15) 0.0354(5) Uani 1 1 d . . .
H15A H 0.4694 0.3128 1.0230 0.053 Uiso 1 1 calc R . .
H15B H 0.4527 0.3796 1.0982 0.053 Uiso 1 1 calc R . .
H15C H 0.5337 0.2681 1.1036 0.053 Uiso 1 1 calc R . .
C16 C 0.74754(13) 0.26731(13) 0.76629(11) 0.0186(3) Uani 1 1 d . . .
H16 H 0.7291 0.2221 0.8061 0.022 Uiso 1 1 calc R . .
C17 C 0.77795(12) 0.24345(12) 0.67673(11) 0.0168(3) Uani 1 1 d . . .
C18 C 0.77662(13) 0.15235(13) 0.65962(12) 0.0203(3) Uani 1 1 d . . .
H18 H 0.7621 0.1105 0.7059 0.024 Uiso 1 1 calc R . .
C19 C 0.79651(13) 0.12560(13) 0.57568(12) 0.0210(3) Uani 1 1 d . . .
H19 H 0.7956 0.0658 0.5651 0.025 Uiso 1 1 calc R . .
C20 C 0.81826(12) 0.18863(13) 0.50565(12) 0.0192(3) Uani 1 1 d . . .
H20 H 0.8309 0.1701 0.4488 0.023 Uiso 1 1 calc R . .
C21 C 0.82146(11) 0.27809(12) 0.51903(10) 0.0160(2) Uani 1 1 d . . .
C22 C 0.80190(11) 0.30666(12) 0.60711(10) 0.0149(2) Uani 1 1 d . . .
C23 C 1.05244(13) 0.22066(13) 0.63489(11) 0.0183(3) Uani 1 1 d . . .
H23 H 1.0441 0.2384 0.6915 0.022 Uiso 1 1 calc R . .
C24 C 1.06169(13) 0.12625(13) 0.62427(12) 0.0199(3) Uani 1 1 d . . .
C25 C 1.07047(13) 0.10235(13) 0.53897(12) 0.0209(3) Uani 1 1 d . . .
H25 H 1.0748 0.0400 0.5296 0.025 Uiso 1 1 calc R . .
C26 C 1.07278(13) 0.17083(13) 0.46799(11) 0.0195(3) Uani 1 1 d . . .
C27 C 1.06644(12) 0.26264(12) 0.48529(10) 0.0171(3) Uani 1 1 d . . .
H27 H 1.0703 0.3085 0.4383 0.021 Uiso 1 1 calc R . .
C28 C 1.06007(18) 0.05256(16) 0.70192(14) 0.0298(4) Uani 1 1 d . . .
H28A H 1.0540 0.0817 0.7549 0.045 Uiso 1 1 calc R . .
H28B H 1.1237 -0.0064 0.6975 0.045 Uiso 1 1 calc R . .
H28C H 1.0015 0.0354 0.7030 0.045 Uiso 1 1 calc R . .
C29 C 1.07658(18) 0.15210(16) 0.37485(13) 0.0303(4) Uani 1 1 d . . .
H29A H 1.0189 0.2046 0.3486 0.045 Uiso 1 1 calc R . .
H29B H 1.0720 0.0893 0.3739 0.045 Uiso 1 1 calc R . .
H29C H 1.1412 0.1504 0.3425 0.045 Uiso 1 1 calc R . .
C30 C 0.59245(12) 0.56956(13) 0.53721(11) 0.0182(3) Uani 1 1 d . . .
H30 H 0.6110 0.5439 0.5933 0.022 Uiso 1 1 calc R . .
C31 C 0.48686(12) 0.62192(13) 0.52657(11) 0.0183(3) Uani 1 1 d . . .
C32 C 0.46103(12) 0.65765(13) 0.44179(11) 0.0198(3) Uani 1 1 d . . .
H32 H 0.3912 0.6927 0.4323 0.024 Uiso 1 1 calc R . .
C33 C 0.53903(13) 0.64136(14) 0.37087(11) 0.0204(3) Uani 1 1 d . . .
C34 C 0.64199(12) 0.58986(13) 0.38840(11) 0.0188(3) Uani 1 1 d . . .
H34 H 0.6950 0.5792 0.3419 0.023 Uiso 1 1 calc R . .
C35 C 0.40539(14) 0.63885(17) 0.60491(12) 0.0265(4) Uani 1 1 d . . .
H35A H 0.3851 0.7047 0.6220 0.040 Uiso 1 1 calc R . .
H35B H 0.4337 0.5904 0.6526 0.040 Uiso 1 1 calc R . .
H35C H 0.3454 0.6323 0.5902 0.040 Uiso 1 1 calc R . .
C36 C 0.51356(16) 0.6779(2) 0.27834(13) 0.0357(5) Uani 1 1 d . . .
H36A H 0.5772 0.6659 0.2397 0.054 Uiso 1 1 calc R . .
H36B H 0.4705 0.7481 0.2750 0.054 Uiso 1 1 calc R . .
H36C H 0.4768 0.6429 0.2612 0.054 Uiso 1 1 calc R . .
C37 C 0.68147(14) 0.65596(14) 0.68491(12) 0.0228(3) Uani 1 1 d . . .
C38 C 0.57684(19) 0.74405(17) 0.69596(18) 0.0437(7) Uani 1 1 d . . .
H38A H 0.5866 0.7987 0.7138 0.065 Uiso 1 1 calc R . .
H38B H 0.5303 0.7253 0.7398 0.065 Uiso 1 1 calc R . .
H38C H 0.5474 0.7639 0.6412 0.065 Uiso 1 1 calc R . .
N1 N 0.81653(11) 0.44818(11) 0.86914(9) 0.0166(2) Uani 1 1 d . . .
N2 N 0.74340(11) 0.34549(11) 0.79662(9) 0.0168(2) Uani 1 1 d . . .
N3 N 1.05494(10) 0.28811(10) 0.56696(9) 0.0158(2) Uani 1 1 d . . .
N4 N 0.66835(10) 0.55474(11) 0.46985(9) 0.0164(2) Uani 1 1 d . . .
O1 O 1.10768(9) 0.48676(9) 0.63180(7) 0.0167(2) Uani 1 1 d . . .
O2 O 0.95276(9) 0.43905(9) 0.71378(7) 0.01472(19) Uani 1 1 d . . .
O3 O 0.80585(9) 0.39264(9) 0.61679(7) 0.01529(19) Uani 1 1 d . . .
O4 O 0.84085(9) 0.33764(9) 0.45270(8) 0.0178(2) Uani 1 1 d . . .
O5 O 0.89667(8) 0.53116(9) 0.53338(7) 0.01404(18) Uani 1 1 d . . .
O6 O 0.68445(10) 0.57382(10) 0.72540(8) 0.0214(2) Uani 1 1 d . . .
O7 O 0.75517(12) 0.66827(11) 0.63614(10) 0.0298(3) Uani 1 1 d . . .
Zn1 Zn 0.805799(13) 0.445396(14) 0.732322(11) 0.01376(4) Uani 1 1 d . . .
Zn2 Zn 1.024025(13) 0.430561(13) 0.585087(11) 0.01282(4) Uani 1 1 d . . .
Zn3 Zn 0.821681(13) 0.465445(14) 0.485752(11) 0.01379(4) Uani 1 1 d . . .
C1R C 0.7318(2) 0.1338(2) 0.1714(2) 0.0505(7) Uani 1 1 d . . .
H1R H 0.6913 0.1386 0.2255 0.061 Uiso 1 1 calc R . .
C2R C 0.80696(19) 0.17381(18) 0.15871(17) 0.0386(5) Uani 1 1 d . . .
C3R C 0.8658(2) 0.1672(2) 0.07733(17) 0.0450(6) Uani 1 1 d . . .
H3R H 0.9160 0.1940 0.0657 0.054 Uiso 1 1 calc R . .
C4R C 0.8497(3) 0.1203(3) 0.0125(2) 0.0631(11) Uani 1 1 d . . .
C5R C 0.7734(3) 0.0831(3) 0.0348(3) 0.0711(12) Uani 1 1 d . . .
H5R H 0.7625 0.0510 -0.0074 0.085 Uiso 1 1 calc R . .
C6R C 0.8198(2) 0.2215(2) 0.23077(19) 0.0453(6) Uani 1 1 d . . .
H6R1 H 0.8929 0.2035 0.2330 0.068 Uiso 1 1 calc R . .
H6R2 H 0.7900 0.1992 0.2855 0.068 Uiso 1 1 calc R . .
H6R3 H 0.7849 0.2927 0.2205 0.068 Uiso 1 1 calc R . .
C7R C 0.9129(3) 0.1113(4) -0.0751(2) 0.0876(17) Uani 1 1 d . . .
H7R1 H 0.8867 0.0831 -0.1126 0.131 Uiso 1 1 calc R . .
H7R2 H 0.9847 0.0688 -0.0686 0.131 Uiso 1 1 calc R . .
H7R3 H 0.9078 0.1762 -0.1006 0.131 Uiso 1 1 calc R . .
N1R N 0.7141(3) 0.0893(3) 0.1112(3) 0.0733(9) Uani 1 1 d . . .
C1S C 0.62741(18) 1.07582(17) 0.46922(18) 0.0351(5) Uani 1 1 d . . .
H1S H 0.6119 1.1380 0.4874 0.042 Uiso 1 1 calc R . .
C2S C 0.62912(16) 0.99918(19) 0.53345(17) 0.0369(5) Uani 1 1 d . . .
C3S C 0.65216(18) 0.90700(19) 0.5043(2) 0.0428(6) Uani 1 1 d . . .
H3S H 0.6559 0.8529 0.5448 0.051 Uiso 1 1 calc R . .
C4S C 0.66937(18) 0.89520(18) 0.4162(2) 0.0417(6) Uani 1 1 d . . .
C5S C 0.6667(2) 0.9778(2) 0.3579(2) 0.0402(5) Uani 1 1 d . . .
H5S H 0.6798 0.9702 0.2982 0.048 Uiso 1 1 calc R . .
C6S C 0.6066(2) 1.0158(3) 0.6296(2) 0.0553(8) Uani 1 1 d . . .
H6S1 H 0.5968 1.0827 0.6362 0.083 Uiso 1 1 calc R . .
H6S2 H 0.6643 0.9693 0.6597 0.083 Uiso 1 1 calc R . .
H6S3 H 0.5443 1.0060 0.6539 0.083 Uiso 1 1 calc R . .
C7S C 0.6876(3) 0.7986(2) 0.3829(3) 0.0694(12) Uani 1 1 d . . .
H7S1 H 0.7339 0.7440 0.4179 0.104 Uiso 1 1 calc R . .
H7S2 H 0.7185 0.7975 0.3230 0.104 Uiso 1 1 calc R . .
H7S3 H 0.6221 0.7924 0.3866 0.104 Uiso 1 1 calc R . .
N1S N 0.64656(18) 1.06645(16) 0.38310(15) 0.0390(4) Uani 1 1 d . . .
C1T C 0.2160(2) 0.3200(2) 0.89825(15) 0.0174(8) Uani 0.35 1 d PGU A 1
H1T H 0.2171 0.3508 0.8415 0.021 Uiso 0.35 1 calc PR A 1
C2T C 0.1653(2) 0.2556(2) 0.92129(17) 0.0176(7) Uani 0.35 1 d PGU A 1
C3T C 0.1637(2) 0.2095(2) 1.00609(19) 0.0199(8) Uani 0.35 1 d PGU A 1
H3T H 0.1298 0.1665 1.0215 0.024 Uiso 0.35 1 calc PR A 1
C4T C 0.2129(2) 0.2278(2) 1.06786(14) 0.0221(9) Uani 0.35 1 d PGU A 1
C5T C 0.2637(2) 0.2921(2) 1.04481(17) 0.0219(8) Uani 0.35 1 d PGU A 1
H5T H 0.2966 0.3044 1.0861 0.026 Uiso 0.35 1 calc PR A 1
N1T N 0.2652(2) 0.3382(2) 0.96001(19) 0.0228(7) Uani 0.35 1 d PGU A 1
C6T C 0.1176(8) 0.2391(7) 0.8496(6) 0.0391(18) Uani 0.35 1 d PU A 1
H6T1 H 0.1234 0.2827 0.7985 0.059 Uiso 0.35 1 calc PR A 1
H6T2 H 0.0452 0.2530 0.8682 0.059 Uiso 0.35 1 calc PR A 1
H6T3 H 0.1536 0.1710 0.8359 0.059 Uiso 0.35 1 calc PR A 1
C7T C 0.2073(6) 0.1864(7) 1.1616(4) 0.0449(17) Uani 0.35 1 d PU A 1
H7T1 H 0.2612 0.1205 1.1679 0.067 Uiso 0.35 1 calc PR A 1
H7T2 H 0.1402 0.1837 1.1793 0.067 Uiso 0.35 1 calc PR A 1
H7T3 H 0.2169 0.2286 1.1977 0.067 Uiso 0.35 1 calc PR A 1
C1U C 0.24492(16) 0.0842(2) 1.1480(2) 0.0316(9) Uani 0.40 1 d PGU B 2
H1U H 0.1726 0.1191 1.1531 0.038 Uiso 0.40 1 calc PR B 2
C2U C 0.3091(2) 0.13443(16) 1.1471(2) 0.0229(7) Uani 0.40 1 d PGU B 2
C3U C 0.41717(19) 0.08235(19) 1.1395(2) 0.0199(7) Uani 0.40 1 d PGU B 2
H3U H 0.4601 0.1159 1.1389 0.024 Uiso 0.40 1 calc PR B 2
C4U C 0.46100(17) -0.01994(19) 1.1328(2) 0.0214(7) Uani 0.40 1 d PGU B 2
C5U C 0.3968(2) -0.07016(16) 1.1337(2) 0.0282(9) Uani 0.40 1 d PGU B 2
H5U H 0.4261 -0.1386 1.1292 0.034 Uiso 0.40 1 calc PR B 2
N1U N 0.2887(2) -0.0181(2) 1.1413(2) 0.0325(9) Uani 0.40 1 d PGU B 2
C6U C 0.2582(5) 0.2443(5) 1.1530(4) 0.0417(14) Uani 0.40 1 d PU B 2
H6U1 H 0.2301 0.2576 1.2126 0.063 Uiso 0.40 1 calc PR B 2
H6U2 H 0.2028 0.2734 1.1161 0.063 Uiso 0.40 1 calc PR B 2
H6U3 H 0.3090 0.2726 1.1341 0.063 Uiso 0.40 1 calc PR B 2
C7U C 0.5746(5) -0.0779(5) 1.1245(5) 0.0398(13) Uani 0.40 1 d PU B 2
H7U1 H 0.6095 -0.0349 1.0996 0.060 Uiso 0.40 1 calc PR B 2
H7U2 H 0.5926 -0.1302 1.0872 0.060 Uiso 0.40 1 calc PR B 2
H7U3 H 0.5961 -0.1065 1.1815 0.060 Uiso 0.40 1 calc PR B 2
C1V C 0.4346(4) 0.1923(5) 0.9201(4) 0.0474(19) Uani 0.25 1 d PGU C 3
H1V H 0.5009 0.1854 0.9285 0.057 Uiso 0.25 1 calc PR C 3
C2V C 0.4188(5) 0.1101(4) 0.9039(4) 0.0423(18) Uani 0.25 1 d PGU C 3
C3V C 0.3196(6) 0.1205(3) 0.8915(4) 0.0365(15) Uani 0.25 1 d PGU C 3
H3V H 0.3090 0.0655 0.8806 0.044 Uiso 0.25 1 calc PR C 3
C4V C 0.2362(4) 0.2132(4) 0.8952(4) 0.0388(15) Uani 0.25 1 d PGU C 3
C5V C 0.2519(5) 0.2954(3) 0.9114(4) 0.0303(14) Uani 0.25 1 d PGU C 3
H5V H 0.1961 0.3574 0.9140 0.036 Uiso 0.25 1 calc PR C 3
N1V N 0.3511(5) 0.2850(4) 0.9239(4) 0.0423(15) Uani 0.25 1 d PGU C 3
C6V C 0.5040(12) 0.0142(10) 0.8962(7) 0.053(3) Uani 0.25 1 d PU C 3
H6V1 H 0.5583 0.0205 0.8529 0.080 Uiso 0.25 1 calc PR C 3
H6V2 H 0.4796 -0.0312 0.8788 0.080 Uiso 0.25 1 calc PR C 3
H6V3 H 0.5310 -0.0109 0.9517 0.080 Uiso 0.25 1 calc PR C 3
C7V C 0.1201(15) 0.2319(13) 0.8816(11) 0.057(3) Uani 0.25 1 d PU C 3
H7V1 H 0.1185 0.1706 0.8703 0.086 Uiso 0.25 1 calc PR C 3
H7V2 H 0.0979 0.2808 0.8328 0.086 Uiso 0.25 1 calc PR C 3
H7V3 H 0.0740 0.2557 0.9336 0.086 Uiso 0.25 1 calc PR C 3

loop_
_atom_site_aniso_label
_atom_site_aniso_U_11
_atom_site_aniso_U_22
_atom_site_aniso_U_33
_atom_site_aniso_U_23
_atom_site_aniso_U_13
_atom_site_aniso_U_12
C1 0.0160(6) 0.0187(7) 0.0122(6) -0.0015(5) -0.0032(4) -0.0077(5)
C2 0.0225(7) 0.0261(8) 0.0171(6) -0.0038(6) -0.0020(5) -0.0151(6)
C3 0.0280(8) 0.0304(9) 0.0178(7) -0.0067(6) -0.0019(6) -0.0180(7)
C4 0.0255(7) 0.0302(9) 0.0151(6) -0.0069(6) -0.0004(5) -0.0154(7)
C5 0.0190(6) 0.0233(7) 0.0121(6) -0.0030(5) -0.0017(5) -0.0105(6)
C6 0.0152(5) 0.0175(6) 0.0118(5) -0.0017(5) -0.0028(4) -0.0069(5)
C7 0.0201(6) 0.0254(8) 0.0124(6) -0.0030(5) -0.0012(5) -0.0106(6)
C8 0.0154(6) 0.0208(7) 0.0141(6) 0.0011(5) -0.0012(5) -0.0064(5)
C9 0.0199(6) 0.0237(8) 0.0141(6) -0.0003(5) 0.0002(5) -0.0065(6)
C10 0.0190(7) 0.0252(8) 0.0168(7) 0.0027(6) 0.0014(5) -0.0043(6)
C11 0.0182(7) 0.0269(8) 0.0215(7) 0.0069(6) 0.0001(5) -0.0082(6)
C12 0.0210(7) 0.0276(8) 0.0197(7) 0.0048(6) -0.0024(5) -0.0127(6)
C13 0.0161(6) 0.0210(7) 0.0151(6) 0.0035(5) -0.0030(5) -0.0078(5)
C14 0.0290(9) 0.0382(11) 0.0179(7) 0.0000(7) 0.0055(6) -0.0079(8)
C15 0.0267(9) 0.0444(12) 0.0320(10) 0.0086(9) 0.0038(7) -0.0178(9)
C16 0.0190(6) 0.0196(7) 0.0186(7) 0.0035(5) -0.0054(5) -0.0098(5)
C17 0.0157(6) 0.0164(6) 0.0192(6) 0.0003(5) -0.0039(5) -0.0071(5)
C18 0.0198(6) 0.0162(7) 0.0255(7) -0.0002(6) -0.0027(6) -0.0082(5)
C19 0.0183(6) 0.0157(7) 0.0290(8) -0.0047(6) -0.0011(6) -0.0065(5)
C20 0.0156(6) 0.0183(7) 0.0232(7) -0.0065(6) 0.0006(5) -0.0058(5)
C21 0.0114(5) 0.0165(6) 0.0190(6) -0.0034(5) -0.0014(5) -0.0042(5)
C22 0.0117(5) 0.0155(6) 0.0170(6) -0.0012(5) -0.0032(4) -0.0046(5)
C23 0.0191(6) 0.0179(7) 0.0165(6) -0.0010(5) -0.0022(5) -0.0062(5)
C24 0.0175(6) 0.0162(7) 0.0237(7) -0.0002(6) -0.0024(5) -0.0050(5)
C25 0.0181(6) 0.0159(7) 0.0270(8) -0.0050(6) -0.0026(6) -0.0040(5)
C26 0.0166(6) 0.0184(7) 0.0211(7) -0.0067(6) -0.0026(5) -0.0030(5)
C27 0.0155(6) 0.0180(7) 0.0163(6) -0.0031(5) -0.0020(5) -0.0047(5)
C28 0.0353(10) 0.0230(8) 0.0301(9) 0.0053(7) -0.0054(7) -0.0126(7)
C29 0.0380(10) 0.0271(9) 0.0241(8) -0.0100(7) -0.0066(7) -0.0077(8)
C30 0.0146(6) 0.0220(7) 0.0170(6) -0.0002(5) -0.0033(5) -0.0064(5)
C31 0.0138(6) 0.0217(7) 0.0182(7) -0.0022(5) -0.0020(5) -0.0059(5)
C32 0.0136(6) 0.0239(8) 0.0196(7) -0.0028(6) -0.0040(5) -0.0040(5)
C33 0.0154(6) 0.0251(8) 0.0169(7) -0.0020(6) -0.0043(5) -0.0033(6)
C34 0.0146(6) 0.0228(7) 0.0166(6) -0.0012(5) -0.0028(5) -0.0050(5)
C35 0.0163(6) 0.0380(10) 0.0202(7) -0.0012(7) 0.0006(5) -0.0074(7)
C36 0.0222(8) 0.0526(14) 0.0182(8) 0.0005(8) -0.0064(6) -0.0010(8)
C37 0.0229(7) 0.0190(7) 0.0191(7) -0.0018(6) 0.0027(6) -0.0029(6)
C38 0.0327(10) 0.0222(9) 0.0500(14) 0.0064(9) 0.0187(10) 0.0028(8)
N1 0.0165(5) 0.0205(6) 0.0129(5) -0.0009(4) -0.0012(4) -0.0079(5)
N2 0.0167(5) 0.0202(6) 0.0141(5) 0.0012(5) -0.0031(4) -0.0082(5)
N3 0.0148(5) 0.0162(6) 0.0156(5) -0.0023(4) -0.0016(4) -0.0051(4)
N4 0.0135(5) 0.0184(6) 0.0171(6) -0.0009(5) -0.0036(4) -0.0057(4)
O1 0.0177(5) 0.0235(6) 0.0122(4) -0.0036(4) -0.0005(4) -0.0114(4)
O2 0.0148(4) 0.0188(5) 0.0126(4) -0.0028(4) -0.0019(3) -0.0081(4)
O3 0.0170(5) 0.0161(5) 0.0145(5) -0.0009(4) -0.0035(4) -0.0080(4)
O4 0.0173(5) 0.0196(5) 0.0169(5) -0.0035(4) -0.0007(4) -0.0077(4)
O5 0.0124(4) 0.0169(5) 0.0129(4) -0.0012(4) -0.0019(3) -0.0059(4)
O6 0.0204(5) 0.0187(5) 0.0202(5) 0.0004(4) -0.0018(4) -0.0040(4)
O7 0.0274(6) 0.0224(6) 0.0324(7) -0.0044(5) 0.0106(5) -0.0073(5)
Zn1 0.01363(7) 0.01602(8) 0.01216(8) 0.00000(6) -0.00216(5) -0.00663(6)
Zn2 0.01255(7) 0.01473(8) 0.01156(7) -0.00150(6) -0.00216(5) -0.00544(6)
Zn3 0.01141(7) 0.01650(8) 0.01389(8) -0.00096(6) -0.00275(5) -0.00569(6)
C1R 0.0454(14) 0.0359(13) 0.0603(18) 0.0074(12) -0.0078(13) -0.0098(11)
C2R 0.0358(11) 0.0276(10) 0.0362(11) 0.0062(8) -0.0025(9) -0.0003(8)
C3R 0.0376(12) 0.0382(13) 0.0359(12) 0.0047(10) -0.0009(9) 0.0039(10)
C4R 0.0578(18) 0.0496(17) 0.0398(14) -0.0018(12) -0.0122(13) 0.0215(15)
C5R 0.069(2) 0.0508(19) 0.082(3) -0.0165(18) -0.034(2) -0.0003(17)
C6R 0.0412(13) 0.0433(14) 0.0416(13) -0.0026(11) -0.0013(10) -0.0089(11)
C7R 0.074(2) 0.086(3) 0.0393(16) -0.0068(17) -0.0131(15) 0.034(2)
N1R 0.066(2) 0.0499(17) 0.098(3) -0.0105(17) -0.0206(19) -0.0128(15)
C1S 0.0293(9) 0.0265(10) 0.0501(13) 0.0047(9) -0.0145(9) -0.0109(8)
C2S 0.0210(8) 0.0431(12) 0.0491(13) 0.0110(10) -0.0111(8) -0.0177(8)
C3S 0.0273(9) 0.0350(11) 0.0702(17) 0.0213(11) -0.0188(10) -0.0202(9)
C4S 0.0249(9) 0.0265(10) 0.0785(19) 0.0014(11) -0.0176(10) -0.0126(8)
C5S 0.0359(11) 0.0383(12) 0.0529(14) 0.0002(10) -0.0135(10) -0.0196(10)
C6S 0.0360(12) 0.087(2) 0.0491(15) 0.0083(15) -0.0048(11) -0.0361(15)
C7S 0.0445(15) 0.0339(14) 0.140(4) -0.0158(18) -0.029(2) -0.0163(12)
N1S 0.0431(11) 0.0310(9) 0.0478(12) 0.0103(8) -0.0189(9) -0.0194(8)
C1T 0.0214(18) 0.0114(17) 0.0129(17) 0.0020(14) -0.0067(14) 0.0006(14)
C2T 0.0214(17) 0.0135(16) 0.0163(16) -0.0043(13) -0.0115(14) -0.0009(13)
C3T 0.0151(16) 0.022(2) 0.0217(18) -0.0008(15) -0.0031(14) -0.0070(15)
C4T 0.0136(16) 0.031(2) 0.0141(16) -0.0006(16) -0.0021(13) -0.0023(15)
C5T 0.0147(16) 0.027(2) 0.0228(19) -0.0126(17) -0.0037(14) -0.0033(15)
N1T 0.0203(16) 0.0180(17) 0.0309(19) -0.0080(15) 0.0002(14) -0.0076(14)
C6T 0.053(4) 0.028(3) 0.035(3) -0.011(3) -0.030(3) -0.004(3)
C7T 0.040(3) 0.061(4) 0.019(2) 0.007(2) -0.003(2) -0.008(3)
C1U 0.0283(19) 0.053(3) 0.0174(17) -0.0036(18) -0.0031(15) -0.0203(19)
C2U 0.0248(17) 0.0250(18) 0.0144(15) -0.0064(14) -0.0012(13) -0.0045(15)
C3U 0.0224(16) 0.0185(16) 0.0203(16) -0.0049(13) -0.0006(13) -0.0092(13)
C4U 0.0224(17) 0.0175(17) 0.024(2) -0.0035(15) 0.0001(15) -0.0079(14)
C5U 0.046(2) 0.027(2) 0.0200(18) -0.0005(15) -0.0054(17) -0.0229(18)
N1U 0.041(2) 0.049(2) 0.0217(17) -0.0006(17) -0.0041(15) -0.033(2)
C6U 0.043(3) 0.031(2) 0.035(3) -0.014(2) -0.009(2) 0.005(2)
C7U 0.033(2) 0.036(3) 0.049(3) -0.021(3) 0.011(2) -0.011(2)
C1V 0.063(4) 0.053(4) 0.031(4) -0.001(3) 0.005(3) -0.032(3)
C2V 0.069(4) 0.036(4) 0.015(3) 0.001(3) 0.003(3) -0.019(3)
C3V 0.076(4) 0.019(3) 0.019(3) -0.005(2) -0.016(3) -0.019(3)
C4V 0.066(3) 0.024(3) 0.030(3) -0.005(2) -0.016(3) -0.017(3)
C5V 0.059(3) 0.021(3) 0.011(2) 0.002(2) -0.006(3) -0.016(3)
N1V 0.060(4) 0.043(3) 0.034(3) 0.001(3) 0.007(3) -0.036(3)
C6V 0.076(6) 0.054(5) 0.024(4) -0.003(4) 0.007(4) -0.026(4)
C7V 0.069(5) 0.036(5) 0.059(6) -0.003(6) -0.017(6) -0.011(4)

loop_
_atom_type_symbol
_atom_type_description
_atom_type_scat_dispersion_real
_atom_type_scat_dispersion_imag
_atom_type_scat_source
C C 0.0033 0.0016 'International Tables Vol C Tables 4.2.6.8 and 6.1.1.4'
H H 0.0000 0.0000 'International Tables Vol C Tables 4.2.6.8 and 6.1.1.4'
N N 0.0061 0.0033 'International Tables Vol C Tables 4.2.6.8 and 6.1.1.4'
O O 0.0106 0.0060 'International Tables Vol C Tables 4.2.6.8 and 6.1.1.4'
Zn Zn 0.2839 1.4301 'International Tables Vol C Tables 4.2.6.8 and 6.1.1.4'

loop_
_geom_angle_atom_site_label_1
_geom_angle_atom_site_label_2
_geom_angle_atom_site_label_3
_geom_angle
_geom_angle_site_symmetry_1
_geom_angle_site_symmetry_3
O1 C1 C2 122.40(14) . .
O1 C1 C6 117.29(13) . .
C2 C1 C6 120.31(14) . .
C1 C2 C3 120.58(15) . .
C4 C3 C2 119.83(16) . .
C3 C4 C5 120.98(15) . .
C6 C5 C4 119.89(14) . .
C6 C5 C7 123.45(14) . .
C4 C5 C7 116.62(14) . .
O2 C6 C5 124.71(14) . .
O2 C6 C1 116.94(13) . .
C5 C6 C1 118.32(14) . .
N1 C7 C5 123.91(14) . .
C13 C8 C9 119.28(15) . .
C13 C8 N1 114.47(14) . .
C9 C8 N1 126.23(16) . .
C10 C9 C8 120.97(17) . .
C9 C10 C11 119.75(16) . .
C9 C10 C14 119.56(19) . .
C11 C10 C14 120.68(17) . .
C12 C11 C10 119.28(16) . .
C12 C11 C15 119.2(2) . .
C10 C11 C15 121.51(18) . .
C11 C12 C13 121.12(18) . .
C8 C13 C12 119.58(16) . .
C8 C13 N2 116.72(14) . .
C12 C13 N2 123.60(16) . .
N2 C16 C17 126.12(15) . .
C22 C17 C18 120.12(15) . .
C22 C17 C16 124.25(15) . .
C18 C17 C16 115.52(14) . .
C19 C18 C17 120.63(16) . .
C18 C19 C20 119.89(16) . .
C21 C20 C19 121.68(16) . .
O4 C21 C20 121.38(15) . .
O4 C21 C22 119.56(14) . .
C20 C21 C22 119.05(15) . .
O3 C22 C17 124.41(14) . .
O3 C22 C21 116.99(13) . .
C17 C22 C21 118.59(14) . .
N3 C23 C24 122.90(16) . .
C23 C24 C25 117.61(16) . .
C23 C24 C28 121.23(17) . .
C25 C24 C28 121.15(17) . .
C26 C25 C24 120.44(16) . .
C25 C26 C27 117.63(16) . .
C25 C26 C29 123.25(17) . .
C27 C26 C29 119.06(16) . .
N3 C27 C26 122.82(15) . .
N4 C30 C31 122.63(14) . .
C32 C31 C30 117.53(14) . .
C32 C31 C35 122.22(14) . .
C30 C31 C35 120.25(15) . .
C31 C32 C33 120.49(14) . .
C34 C33 C32 117.63(15) . .
C34 C33 C36 120.61(15) . .
C32 C33 C36 121.76(15) . .
N4 C34 C33 122.67(15) . .
O7 C37 O6 125.55(17) . .
O7 C37 C38 118.89(17) . .
O6 C37 C38 115.51(16) . .
C7 N1 C8 122.10(14) . .
C7 N1 Zn1 126.16(11) . .
C8 N1 Zn1 111.33(10) . .
C16 N2 C13 120.36(14) . .
C16 N2 Zn1 126.36(11) . .
C13 N2 Zn1 112.91(11) . .
C27 N3 C23 118.54(15) . .
C27 N3 Zn2 119.36(11) . .
C23 N3 Zn2 121.66(11) . .
C30 N4 C34 119.03(13) . .
C30 N4 Zn3 121.62(11) . .
C34 N4 Zn3 118.91(11) . .
C1 O1 Zn2 113.29(9) . .
C1 O1 Zn3 139.31(10) . 2_766
Zn2 O1 Zn3 100.44(5) . 2_766
C6 O2 Zn1 125.13(10) . .
C6 O2 Zn2 110.10(9) . .
Zn1 O2 Zn2 115.94(5) . .
C22 O3 Zn1 127.28(10) . .
C22 O3 Zn3 106.94(9) . .
Zn1 O3 Zn3 125.69(6) . .
C21 O4 Zn3 113.67(10) . .
Zn3 O5 Zn2 111.29(6) . .
Zn3 O5 Zn2 99.47(5) . 2_766
Zn2 O5 Zn2 96.60(4) . 2_766
C37 O6 Zn1 127.83(12) . .
O6 Zn1 O2 121.07(5) . .
O6 Zn1 O3 100.32(5) . .
O2 Zn1 O3 98.88(5) . .
O6 Zn1 N2 104.22(6) . .
O2 Zn1 N2 131.86(5) . .
O3 Zn1 N2 87.42(5) . .
O6 Zn1 N1 94.32(5) . .
O2 Zn1 N1 84.46(5) . .
O3 Zn1 N1 160.36(5) . .
N2 Zn1 N1 76.26(5) . .
O1 Zn2 O5 115.16(5) . .
O1 Zn2 N3 130.51(5) . .
O5 Zn2 N3 113.84(5) . .
O1 Zn2 O2 81.51(4) . .
O5 Zn2 O2 94.80(4) . .
N3 Zn2 O2 101.08(5) . .
O1 Zn2 O5 79.84(4) . 2_766
O5 Zn2 O5 83.40(4) . 2_766
N3 Zn2 O5 99.31(5) . 2_766
O2 Zn2 O5 158.39(5) . 2_766
O1 Zn2 Zn2 98.89(4) . 2_766
O5 Zn2 Zn2 43.21(3) . 2_766
N3 Zn2 Zn2 111.96(4) . 2_766
O2 Zn2 Zn2 134.03(3) . 2_766
O5 Zn2 Zn2 40.19(3) 2_766 2_766
O1 Zn2 Zn3 41.28(3) . 2_766
O5 Zn2 Zn3 98.77(3) . 2_766
N3 Zn2 Zn3 123.64(4) . 2_766
O2 Zn2 Zn3 121.31(3) . 2_766
O5 Zn2 Zn3 38.70(3) 2_766 2_766
Zn2 Zn2 Zn3 63.969(7) 2_766 2_766
O4 Zn3 O5 141.31(5) . .
O4 Zn3 N4 104.08(5) . .
O5 Zn3 N4 114.50(5) . .
O4 Zn3 O1 97.62(5) . 2_766
O5 Zn3 O1 79.97(4) . 2_766
N4 Zn3 O1 98.62(5) . 2_766
O4 Zn3 O3 81.77(5) . .
O5 Zn3 O3 87.88(4) . .
N4 Zn3 O3 101.20(5) . .
O1 Zn3 O3 159.71(4) 2_766 .
O4 Zn3 Zn2 123.43(4) . 2_766
O5 Zn3 Zn2 41.83(3) . 2_766
N4 Zn3 Zn2 113.74(4) . 2_766
O1 Zn3 Zn2 38.28(3) 2_766 2_766
O3 Zn3 Zn2 126.71(3) . 2_766
N1R C1R C2R 124.4(3) . .
C3R C2R C1R 117.1(3) . .
C3R C2R C6R 123.3(3) . .
C1R C2R C6R 119.5(3) . .
C2R C3R C4R 120.1(3) . .
C5R C4R C3R 116.4(3) . .
C5R C4R C7R 122.5(4) . .
C3R C4R C7R 121.1(4) . .
N1R C5R C4R 125.5(4) . .
C5R N1R C1R 116.5(4) . .
N1S C1S C2S 124.6(2) . .
C1S C2S C3S 116.4(3) . .
C1S C2S C6S 121.4(3) . .
C3S C2S C6S 122.2(3) . .
C4S C3S C2S 120.7(2) . .
C3S C4S C5S 117.5(2) . .
C3S C4S C7S 121.8(3) . .
C5S C4S C7S 120.7(3) . .
N1S C5S C4S 123.7(3) . .
C5S N1S C1S 117.1(2) . .
C2T C1T N1T 120.0 . .
C3T C2T C1T 120.0 . .
C3T C2T C6T 124.3(5) . .
C1T C2T C6T 115.7(5) . .
C2T C3T C4T 120.0 . .
C5T C4T C3T 120.0 . .
C5T C4T C7T 117.4(4) . .
C3T C4T C7T 122.4(4) . .
C4T C5T N1T 120.0 . .
C5T N1T C1T 120.0 . .
C2U C1U N1U 120.0 . .
C3U C2U C1U 120.0 . .
C3U C2U C6U 122.2(4) . .
C1U C2U C6U 117.8(4) . .
C2U C3U C4U 120.0 . .
C5U C4U C3U 120.0 . .
C5U C4U C7U 118.1(3) . .
C3U C4U C7U 121.9(3) . .
N1U C5U C4U 120.0 . .
C5U N1U C1U 120.0 . .
C2V C1V N1V 120.0 . .
C1V C2V C3V 120.0 . .
C1V C2V C6V 121.4(8) . .
C3V C2V C6V 118.6(8) . .
C2V C3V C4V 120.0 . .
C5V C4V C3V 120.0 . .
C5V C4V C7V 116.6(7) . .
C3V C4V C7V 123.4(7) . .
C4V C5V N1V 120.0 . .
C5V N1V C1V 120.0 . .

loop_
_geom_bond_atom_site_label_1
_geom_bond_atom_site_label_2
_geom_bond_distance
_geom_bond_site_symmetry_2
C1 O1 1.3377(19) .
C1 C2 1.389(2) .
C1 C6 1.429(2) .
C2 C3 1.402(2) .
C3 C4 1.374(2) .
C4 C5 1.414(2) .
C5 C6 1.409(2) .
C5 C7 1.446(2) .
C6 O2 1.3392(18) .
C7 N1 1.285(2) .
C8 C13 1.398(2) .
C8 C9 1.399(2) .
C8 N1 1.410(2) .
C9 C10 1.391(2) .
C10 C11 1.405(3) .
C10 C14 1.506(3) .
C11 C12 1.387(3) .
C11 C15 1.500(3) .
C12 C13 1.402(2) .
C13 N2 1.414(2) .
C16 N2 1.289(2) .
C16 C17 1.438(2) .
C17 C22 1.413(2) .
C17 C18 1.421(2) .
C18 C19 1.369(3) .
C19 C20 1.404(2) .
C20 C21 1.390(2) .
C21 O4 1.322(2) .
C21 C22 1.441(2) .
C22 O3 1.3282(19) .
C23 N3 1.345(2) .
C23 C24 1.381(2) .
C24 C25 1.394(3) .
C24 C28 1.503(3) .
C25 C26 1.386(3) .
C26 C27 1.388(2) .
C26 C29 1.501(3) .
C27 N3 1.342(2) .
C30 N4 1.340(2) .
C30 C31 1.393(2) .
C31 C32 1.391(2) .
C31 C35 1.503(2) .
C32 C33 1.395(2) .
C33 C34 1.386(2) .
C33 C36 1.504(3) .
C34 N4 1.344(2) .
C37 O7 1.245(2) .
C37 O6 1.269(2) .
C37 C38 1.516(3) .
N1 Zn1 2.1621(13) .
N2 Zn1 2.0765(14) .
N3 Zn2 2.0211(14) .
N4 Zn3 2.0512(13) .
O1 Zn2 1.9754(11) .
O1 Zn3 2.1038(11) 2_766
O2 Zn1 2.0156(11) .
O2 Zn2 2.0804(11) .
O3 Zn1 2.0606(11) .
O3 Zn3 2.1773(11) .
O4 Zn3 1.9321(13) .
O5 Zn3 1.9879(11) .
O5 Zn2 1.9987(11) .
O5 Zn2 2.1203(11) 2_766
O6 Zn1 1.9638(13) .
Zn2 O5 2.1203(11) 2_766
Zn2 Zn2 3.0765(4) 2_766
Zn2 Zn3 3.1360(3) 2_766
Zn3 O1 2.1038(11) 2_766
Zn3 Zn2 3.1361(3) 2_766
C1R N1R 1.331(5) .
C1R C2R 1.392(4) .
C2R C3R 1.386(4) .
C2R C6R 1.481(4) .
C3R C4R 1.401(5) .
C4R C5R 1.380(6) .
C4R C7R 1.490(5) .
C5R N1R 1.327(6) .
C1S N1S 1.336(4) .
C1S C2S 1.388(3) .
C2S C3S 1.393(4) .
C2S C6S 1.509(4) .
C3S C4S 1.373(5) .
C4S C5S 1.398(4) .
C4S C7S 1.499(4) .
C5S N1S 1.327(3) .
C1T C2T 1.3900 .
C1T N1T 1.3900 .
C2T C3T 1.3900 .
C2T C6T 1.490(7) .
C3T C4T 1.3900 .
C4T C5T 1.3900 .
C4T C7T 1.494(6) .
C5T N1T 1.3900 .
C1U C2U 1.3900 .
C1U N1U 1.3900 .
C2U C3U 1.3900 .
C2U C6U 1.490(7) .
C3U C4U 1.3900 .
C4U C5U 1.3900 .
C4U C7U 1.468(7) .
C5U N1U 1.3900 .
C1V C2V 1.3900 .
C1V N1V 1.3900 .
C2V C3V 1.3900 .
C2V C6V 1.436(15) .
C3V C4V 1.3900 .
C4V C5V 1.3900 .
C4V C7V 1.59(2) .
C5V N1V 1.3900 .

loop_
_geom_torsion_atom_site_label_1
_geom_torsion_atom_site_label_2
_geom_torsion_atom_site_label_3
_geom_torsion_atom_site_label_4
_geom_torsion
_geom_torsion_site_symmetry_1
_geom_torsion_site_symmetry_4
O1 C1 C2 C3 -176.67(16) . .
C6 C1 C2 C3 3.0(3) . .
C1 C2 C3 C4 -0.4(3) . .
C2 C3 C4 C5 -1.6(3) . .
C3 C4 C5 C6 1.1(3) . .
C3 C4 C5 C7 179.07(18) . .
C4 C5 C6 O2 179.07(16) . .
C7 C5 C6 O2 1.3(3) . .
C4 C5 C6 C1 1.4(2) . .
C7 C5 C6 C1 -176.42(15) . .
O1 C1 C6 O2 -1.6(2) . .
C2 C1 C6 O2 178.72(15) . .
O1 C1 C6 C5 176.27(14) . .
C2 C1 C6 C5 -3.4(2) . .
C6 C5 C7 N1 -12.0(3) . .
C4 C5 C7 N1 170.15(17) . .
C13 C8 C9 C10 0.4(2) . .
N1 C8 C9 C10 178.46(16) . .
C8 C9 C10 C11 -1.6(3) . .
C8 C9 C10 C14 179.46(17) . .
C9 C10 C11 C12 1.4(3) . .
C14 C10 C11 C12 -179.74(17) . .
C9 C10 C11 C15 -177.88(18) . .
C14 C10 C11 C15 1.0(3) . .
C10 C11 C12 C13 0.1(3) . .
C15 C11 C12 C13 179.34(17) . .
C9 C8 C13 C12 1.0(2) . .
N1 C8 C13 C12 -177.25(15) . .
C9 C8 C13 N2 177.40(15) . .
N1 C8 C13 N2 -0.8(2) . .
C11 C12 C13 C8 -1.3(3) . .
C11 C12 C13 N2 -177.41(16) . .
N2 C16 C17 C22 -4.1(3) . .
N2 C16 C17 C18 179.75(16) . .
C22 C17 C18 C19 -1.2(2) . .
C16 C17 C18 C19 175.10(15) . .
C17 C18 C19 C20 -0.1(3) . .
C18 C19 C20 C21 0.7(2) . .
C19 C20 C21 O4 -179.24(15) . .
C19 C20 C21 C22 0.0(2) . .
C18 C17 C22 O3 -179.44(14) . .
C16 C17 C22 O3 4.6(2) . .
C18 C17 C22 C21 1.9(2) . .
C16 C17 C22 C21 -174.07(14) . .
O4 C21 C22 O3 -0.8(2) . .
C20 C21 C22 O3 179.94(13) . .
O4 C21 C22 C17 177.94(13) . .
C20 C21 C22 C17 -1.3(2) . .
N3 C23 C24 C25 -2.2(2) . .
N3 C23 C24 C28 179.10(16) . .
C23 C24 C25 C26 1.8(2) . .
C28 C24 C25 C26 -179.43(17) . .
C24 C25 C26 C27 0.2(2) . .
C24 C25 C26 C29 -176.78(17) . .
C25 C26 C27 N3 -2.2(2) . .
C29 C26 C27 N3 174.93(16) . .
N4 C30 C31 C32 1.4(3) . .
N4 C30 C31 C35 -178.16(17) . .
C30 C31 C32 C33 -0.3(3) . .
C35 C31 C32 C33 179.27(18) . .
C31 C32 C33 C34 -0.8(3) . .
C31 C32 C33 C36 179.2(2) . .
C32 C33 C34 N4 0.9(3) . .
C36 C33 C34 N4 -179.1(2) . .
C5 C7 N1 C8 178.64(16) . .
C5 C7 N1 Zn1 -9.3(3) . .
C13 C8 N1 C7 -165.83(16) . .
C9 C8 N1 C7 16.1(3) . .
C13 C8 N1 Zn1 21.04(17) . .
C9 C8 N1 Zn1 -157.06(14) . .
C17 C16 N2 C13 174.84(15) . .
C17 C16 N2 Zn1 -12.7(2) . .
C8 C13 N2 C16 152.49(15) . .
C12 C13 N2 C16 -31.3(2) . .
C8 C13 N2 Zn1 -20.90(18) . .
C12 C13 N2 Zn1 155.35(14) . .
C26 C27 N3 C23 2.0(2) . .
C26 C27 N3 Zn2 -170.51(12) . .
C24 C23 N3 C27 0.3(2) . .
C24 C23 N3 Zn2 172.59(12) . .
C31 C30 N4 C34 -1.4(3) . .
C31 C30 N4 Zn3 -173.69(13) . .
C33 C34 N4 C30 0.2(3) . .
C33 C34 N4 Zn3 172.72(14) . .
C2 C1 O1 Zn2 -172.22(13) . .
C6 C1 O1 Zn2 8.11(17) . .
C2 C1 O1 Zn3 -28.8(3) . 2_766
C6 C1 O1 Zn3 151.54(12) . 2_766
C5 C6 O2 Zn1 31.2(2) . .
C1 C6 O2 Zn1 -151.09(11) . .
C5 C6 O2 Zn2 176.99(13) . .
C1 C6 O2 Zn2 -5.29(16) . .
C17 C22 O3 Zn1 12.0(2) . .
C21 C22 O3 Zn1 -169.32(10) . .
C17 C22 O3 Zn3 -171.22(12) . .
C21 C22 O3 Zn3 7.46(15) . .
C20 C21 O4 Zn3 171.69(12) . .
C22 C21 O4 Zn3 -7.54(17) . .
O7 C37 O6 Zn1 5.5(3) . .
C38 C37 O6 Zn1 -176.77(17) . .
C37 O6 Zn1 O2 23.76(18) . .
C37 O6 Zn1 O3 -83.27(16) . .
C37 O6 Zn1 N2 -173.21(16) . .
C37 O6 Zn1 N1 109.88(16) . .
C6 O2 Zn1 O6 54.68(13) . .
Zn2 O2 Zn1 O6 -89.37(7) . .
C6 O2 Zn1 O3 162.49(12) . .
Zn2 O2 Zn1 O3 18.43(7) . .
C6 O2 Zn1 N2 -102.99(13) . .
Zn2 O2 Zn1 N2 112.95(7) . .
C6 O2 Zn1 N1 -37.02(12) . .
Zn2 O2 Zn1 N1 178.92(7) . .
C22 O3 Zn1 O6 -123.85(12) . .
Zn3 O3 Zn1 O6 59.95(7) . .
C22 O3 Zn1 O2 112.14(12) . .
Zn3 O3 Zn1 O2 -64.06(7) . .
C22 O3 Zn1 N2 -19.86(12) . .
Zn3 O3 Zn1 N2 163.94(7) . .
C22 O3 Zn1 N1 13.7(2) . .
Zn3 O3 Zn1 N1 -162.51(11) . .
C16 N2 Zn1 O6 120.08(14) . .
C13 N2 Zn1 O6 -67.01(11) . .
C16 N2 Zn1 O2 -79.53(15) . .
C13 N2 Zn1 O2 93.38(12) . .
C16 N2 Zn1 O3 20.09(14) . .
C13 N2 Zn1 O3 -167.00(11) . .
C16 N2 Zn1 N1 -148.89(15) . .
C13 N2 Zn1 N1 24.02(10) . .
C7 N1 Zn1 O6 -93.64(15) . .
C8 N1 Zn1 O6 79.15(11) . .
C7 N1 Zn1 O2 27.20(15) . .
C8 N1 Zn1 O2 -160.01(11) . .
C7 N1 Zn1 O3 128.13(17) . .
C8 N1 Zn1 O3 -59.1(2) . .
C7 N1 Zn1 N2 162.76(16) . .
C8 N1 Zn1 N2 -24.46(11) . .
C1 O1 Zn2 O5 82.97(11) . .
Zn3 O1 Zn2 O5 -73.76(6) 2_766 .
C1 O1 Zn2 N3 -105.73(12) . .
Zn3 O1 Zn2 N3 97.54(7) 2_766 .
C1 O1 Zn2 O2 -8.36(11) . .
Zn3 O1 Zn2 O2 -165.10(6) 2_766 .
C1 O1 Zn2 O5 160.67(11) . 2_766
Zn3 O1 Zn2 O5 3.93(5) 2_766 2_766
C1 O1 Zn2 Zn2 125.11(10) . 2_766
Zn3 O1 Zn2 Zn2 -31.63(5) 2_766 2_766
C1 O1 Zn2 Zn3 156.73(14) . 2_766
Zn3 O5 Zn2 O1 178.37(5) . .
Zn2 O5 Zn2 O1 75.49(6) 2_766 .
Zn3 O5 Zn2 N3 5.59(7) . .
Zn2 O5 Zn2 N3 -97.29(6) 2_766 .
Zn3 O5 Zn2 O2 -98.76(6) . .
Zn2 O5 Zn2 O2 158.36(5) 2_766 .
Zn3 O5 Zn2 O5 102.88(6) . 2_766
Zn2 O5 Zn2 O5 0.0 2_766 2_766
Zn3 O5 Zn2 Zn2 102.88(6) . 2_766
Zn3 O5 Zn2 Zn3 138.51(4) . 2_766
Zn2 O5 Zn2 Zn3 35.63(4) 2_766 2_766
C27 N3 Zn2 O1 -115.40(12) . .
C23 N3 Zn2 O1 72.38(14) . .
C27 N3 Zn2 O5 55.99(13) . .
C23 N3 Zn2 O5 -116.22(12) . .
C27 N3 Zn2 O2 156.34(11) . .
C23 N3 Zn2 O2 -15.87(13) . .
C27 N3 Zn2 O5 -30.86(12) . 2_766
C23 N3 Zn2 O5 156.93(12) . 2_766
C27 N3 Zn2 Zn2 8.91(12) . 2_766
C23 N3 Zn2 Zn2 -163.30(11) . 2_766
C27 N3 Zn2 Zn3 -63.63(12) . 2_766
C23 N3 Zn2 Zn3 124.16(11) . 2_766
C6 O2 Zn2 O1 7.37(10) . .
Zn1 O2 Zn2 O1 156.63(7) . .
C6 O2 Zn2 O5 -107.39(10) . .
Zn1 O2 Zn2 O5 41.87(6) . .
C6 O2 Zn2 N3 137.16(10) . .
Zn1 O2 Zn2 N3 -73.58(7) . .
C6 O2 Zn2 O5 -23.21(18) . 2_766
Zn1 O2 Zn2 O5 126.05(10) . 2_766
C6 O2 Zn2 Zn2 -86.82(10) . 2_766
Zn1 O2 Zn2 Zn2 62.44(7) . 2_766
C6 O2 Zn2 Zn3 -4.08(11) . 2_766
Zn1 O2 Zn2 Zn3 145.17(4) . 2_766
C21 O4 Zn3 O5 84.79(12) . .
C21 O4 Zn3 N4 -90.85(11) . .
C21 O4 Zn3 O1 168.24(10) . 2_766
C21 O4 Zn3 O3 8.72(10) . .
C21 O4 Zn3 Zn2 137.64(9) . 2_766
Zn2 O5 Zn3 O4 -15.17(10) . .
Zn2 O5 Zn3 O4 85.79(8) 2_766 .
Zn2 O5 Zn3 N4 160.18(5) . .
Zn2 O5 Zn3 N4 -98.86(6) 2_766 .
Zn2 O5 Zn3 O1 -104.85(6) . 2_766
Zn2 O5 Zn3 O1 -3.89(5) 2_766 2_766
Zn2 O5 Zn3 O3 58.83(5) . .
Zn2 O5 Zn3 O3 159.79(5) 2_766 .
Zn2 O5 Zn3 Zn2 -100.96(6) . 2_766
C30 N4 Zn3 O4 95.88(14) . .
C34 N4 Zn3 O4 -76.46(13) . .
C30 N4 Zn3 O5 -81.12(14) . .
C34 N4 Zn3 O5 106.54(13) . .
C30 N4 Zn3 O1 -163.97(13) . 2_766
C34 N4 Zn3 O1 23.69(14) . 2_766
C30 N4 Zn3 O3 11.67(14) . .
C34 N4 Zn3 O3 -160.67(13) . .
C30 N4 Zn3 Zn2 -127.16(12) . 2_766
C34 N4 Zn3 Zn2 60.50(13) . 2_766
C22 O3 Zn3 O4 -8.83(9) . .
Zn1 O3 Zn3 O4 168.01(7) . .
C22 O3 Zn3 O5 -151.45(9) . .
Zn1 O3 Zn3 O5 25.40(7) . .
C22 O3 Zn3 N4 93.99(10) . .
Zn1 O3 Zn3 N4 -89.17(7) . .
C22 O3 Zn3 O1 -98.54(15) . 2_766
Zn1 O3 Zn3 O1 78.30(15) . 2_766
C22 O3 Zn3 Zn2 -134.75(8) . 2_766
Zn1 O3 Zn3 Zn2 42.10(8) . 2_766
N1R C1R C2R C3R 0.8(4) . .
N1R C1R C2R C6R -179.8(3) . .
C1R C2R C3R C4R -1.1(3) . .
C6R C2R C3R C4R 179.5(2) . .
C2R C3R C4R C5R 0.4(4) . .
C2R C3R C4R C7R -179.3(3) . .
C3R C4R C5R N1R 0.8(5) . .
C7R C4R C5R N1R -179.5(3) . .
C4R C5R N1R C1R -1.2(6) . .
C2R C1R N1R C5R 0.3(5) . .
N1S C1S C2S C3S -0.3(3) . .
N1S C1S C2S C6S 180.0(2) . .
C1S C2S C3S C4S -1.6(3) . .
C6S C2S C3S C4S 178.2(2) . .
C2S C3S C4S C5S 2.4(3) . .
C2S C3S C4S C7S -176.1(2) . .
C3S C4S C5S N1S -1.4(4) . .
C7S C4S C5S N1S 177.0(2) . .
C4S C5S N1S C1S -0.4(4) . .
C2S C1S N1S C5S 1.2(3) . .
N1T C1T C2T C3T 0.0 . .
N1T C1T C2T C6T -178.4(5) . .
C1T C2T C3T C4T 0.0 . .
C6T C2T C3T C4T 178.3(5) . .
C2T C3T C4T C5T 0.0 . .
C2T C3T C4T C7T 175.4(5) . .
C3T C4T C5T N1T 0.0 . .
C7T C4T C5T N1T -175.6(4) . .
C4T C5T N1T C1T 0.0 . .
C2T C1T N1T C5T 0.0 . .
N1U C1U C2U C3U 0.0 . .
N1U C1U C2U C6U 179.0(4) . .
C1U C2U C3U C4U 0.0 . .
C6U C2U C3U C4U -178.9(4) . .
C2U C3U C4U C5U 0.0 . .
C2U C3U C4U C7U 180.0(4) . .
C3U C4U C5U N1U 0.0 . .
C7U C4U C5U N1U -180.0(4) . .
C4U C5U N1U C1U 0.0 . .
C2U C1U N1U C5U 0.0 . .
N1V C1V C2V C3V 0.0 . .
N1V C1V C2V C6V 177.5(7) . .
C1V C2V C3V C4V 0.0 . .
C6V C2V C3V C4V -177.6(7) . .
C2V C3V C4V C5V 0.0 . .
C2V C3V C4V C7V 179.9(9) . .
C3V C4V C5V N1V 0.0 . .
C7V C4V C5V N1V -179.9(9) . .
C4V C5V N1V C1V 0.0 . .
C2V C1V N1V C5V 0.0 . .
